data_1573730
_journal_paper_doi 10.1039/D4NJ04028G
_chemical_formula_moiety 'C16 H13 N3 O3, C H4 O'
_chemical_formula_sum 'C17 H17 N3 O4'
_chemical_formula_weight 327.33
_space_group_crystal_system monoclinic
_space_group_IT_number 14
_space_group_name_Hall '-P 2yn'
_space_group_name_H-M_alt 'P 1 21/n 1'
_atom_sites_solution_hydrogens mixed
_audit_creation_method SHELXL-2019/3
_audit_update_record
;
2025-01-17 deposited with the CCDC.	2025-01-21 downloaded from the CCDC.
;
_cell_angle_alpha 90
_cell_angle_beta 97.446(8)
_cell_angle_gamma 90
_cell_formula_units_Z 4
_cell_length_a 8.7501(10)
_cell_length_b 8.9510(7)
_cell_length_c 21.2255(13)
_cell_measurement_reflns_used 4699
_cell_measurement_temperature 294.98(11)
_cell_measurement_theta_max 38.0110
_cell_measurement_theta_min 2.9830
_cell_volume 1648.4(3)
_computing_cell_refinement 'CrysAlisPro 1.171.41.92a (Rigaku OD, 2020)'
_computing_data_collection 'CrysAlisPro 1.171.41.92a (Rigaku OD, 2020)'
_computing_data_reduction 'CrysAlisPro 1.171.41.92a (Rigaku OD, 2020)'
_computing_molecular_graphics 'WINGX v2020.1 (Farrugia, 2022)'
_computing_publication_material 'WINGX v2020.1 (Farrugia, 2022)'
_computing_structure_refinement 'SHELXL-2019/2 (Sheldrick, 2019)'
_computing_structure_solution 'SHELXT-2018/2 (Sheldrick, 2018)'
_diffrn_ambient_temperature 294.98(11)
_diffrn_detector_area_resol_mean 10.0000
_diffrn_measured_fraction_theta_full 0.999
_diffrn_measured_fraction_theta_max 0.999
_diffrn_measurement_device_type 'XtaLAB Synergy, Dualflex, HyPix'
_diffrn_radiation_type MoK\a
_diffrn_radiation_wavelength 0.71073
_diffrn_reflns_av_R_equivalents 0.0872
_diffrn_reflns_av_unetI/netI 0.0760
_diffrn_reflns_Laue_measured_fraction_full 0.999
_diffrn_reflns_Laue_measured_fraction_max 0.999
_diffrn_reflns_limit_h_max 10
_diffrn_reflns_limit_h_min -10
_diffrn_reflns_limit_k_max 10
_diffrn_reflns_limit_k_min -10
_diffrn_reflns_limit_l_max 25
_diffrn_reflns_limit_l_min -25
_diffrn_reflns_number 14101
_diffrn_reflns_point_group_measured_fraction_full 0.999
_diffrn_reflns_point_group_measured_fraction_max 0.999
_diffrn_reflns_theta_full 24.992
_diffrn_reflns_theta_max 24.992
_diffrn_reflns_theta_min 2.988
_diffrn_source 'micro-focus sealed X-ray tube'
_exptl_absorpt_coefficient_mu 0.096
_exptl_absorpt_correction_T_max 1.00000
_exptl_absorpt_correction_T_min 0.35328
_exptl_absorpt_correction_type multi-scan
_exptl_absorpt_process_details
;
CrysAlisPro 1.171.41.92a (Rigaku Oxford Diffraction, 2020)
Empirical absorption correction using spherical harmonics,
implemented in SCALE3 ABSPACK scaling algorithm.
;
_exptl_crystal_colour colorless
_exptl_crystal_density_diffrn 1.319
_exptl_crystal_description needle
_exptl_crystal_F_000 688
_exptl_crystal_size_max 0.48
_exptl_crystal_size_mid 0.12
_exptl_crystal_size_min 0.09
_refine_diff_density_max 0.253
_refine_diff_density_min -0.265
_refine_diff_density_rms 0.053
_refine_ls_extinction_method none
_refine_ls_goodness_of_fit_ref 1.024
_refine_ls_hydrogen_treatment mixed
_refine_ls_matrix_type full
_refine_ls_number_parameters 231
_refine_ls_number_reflns 2904
_refine_ls_number_restraints 0
_refine_ls_restrained_S_all 1.024
_refine_ls_R_factor_all 0.0959
_refine_ls_R_factor_gt 0.0652
_refine_ls_shift/su_max 0.000
_refine_ls_shift/su_mean 0.000
_refine_ls_structure_factor_coef Fsqd
_refine_ls_weighting_details 'w=1/[\s^2^(Fo^2^)+(0.0929P)^2^+0.3568P] where P=(Fo^2^+2Fc^2^)/3'
_refine_ls_weighting_scheme calc
_refine_ls_wR_factor_gt 0.1633
_refine_ls_wR_factor_ref 0.1817
_reflns_Friedel_coverage 0.000
_reflns_number_gt 1993
_reflns_number_total 2904
_reflns_threshold_expression 'I > 2\s(I)'
_cod_data_source_file d4nj04028g2.cif
_cod_data_source_block SB8
_cod_original_sg_symbol_H-M 'P 21/n'
_cod_database_code 1573730
_shelx_shelxl_version_number 2019/3
_shelx_space_group_comment
;
The symmetry employed for this shelxl refinement is uniquely defined
by the following loop, which should always be used as a source of
symmetry information in preference to the above space-group names.
They are only intended as comments.
;

loop_
_space_group_symop_operation_xyz
'x, y, z'
'-x+1/2, y+1/2, -z+1/2'
'-x, -y, -z'
'x-1/2, -y-1/2, z-1/2'

loop_
_atom_site_label
_atom_site_type_symbol
_atom_site_fract_x
_atom_site_fract_y
_atom_site_fract_z
_atom_site_U_iso_or_equiv
_atom_site_adp_type
_atom_site_occupancy
_atom_site_site_symmetry_order
_atom_site_calc_flag
_atom_site_refinement_flags_posn
_atom_site_refinement_flags_adp
_atom_site_refinement_flags_occupancy
_atom_site_disorder_assembly
_atom_site_disorder_group
O3 O 0.5191(3) 0.6949(3) 0.85695(10) 0.0615(7) Uani 1 1 d . . . . .
O1 O 0.3604(3) 0.3077(2) 0.57149(10) 0.0593(6) Uani 1 1 d . . . . .
N2 N 0.3332(3) 0.5445(2) 0.53228(10) 0.0372(5) Uani 1 1 d . . . . .
O2 O 0.3565(3) 0.5587(3) 0.75613(10) 0.0690(7) Uani 1 1 d . . . . .
O4 O 0.2049(3) 0.5585(3) 0.85805(11) 0.0646(7) Uani 1 1 d . . . . .
N1 N 0.1619(3) 0.6066(2) 0.44214(10) 0.0411(6) Uani 1 1 d . . . . .
N3 N 0.4542(3) 0.6010(2) 0.57751(11) 0.0446(6) Uani 1 1 d . . . . .
C1 C 0.2681(3) 0.6443(3) 0.48743(12) 0.0381(6) Uani 1 1 d . . . . .
C8 C 0.1142(3) 0.4580(3) 0.43749(12) 0.0399(6) Uani 1 1 d . . . . .
C10 C 0.4302(3) 0.5809(3) 0.63497(13) 0.0411(7) Uani 1 1 d . . . . .
H10 H 0.343639 0.527367 0.642901 0.049 Uiso 1 1 calc R U . . .
C13 C 0.5749(3) 0.7028(3) 0.80015(13) 0.0451(7) Uani 1 1 d . . . . .
C11 C 0.5335(3) 0.6390(3) 0.68824(13) 0.0419(7) Uani 1 1 d . . . . .
C2 C 0.2958(3) 0.3929(3) 0.53140(13) 0.0419(7) Uani 1 1 d . . . . .
C3 C 0.1778(3) 0.3507(3) 0.48021(12) 0.0383(6) Uani 1 1 d . . . . .
C12 C 0.4877(3) 0.6328(3) 0.74873(13) 0.0445(7) Uani 1 1 d . . . . .
C7 C 0.0020(3) 0.4162(3) 0.38793(15) 0.0506(7) Uani 1 1 d . . . . .
H7 H -0.042290 0.487436 0.359304 0.061 Uiso 1 1 calc R U . . .
C16 C 0.6700(3) 0.7141(3) 0.68002(14) 0.0527(8) Uani 1 1 d . . . . .
H16 H 0.702505 0.718182 0.640034 0.063 Uiso 1 1 calc R U . . .
C9 C 0.3215(4) 0.8026(3) 0.49299(15) 0.0525(8) Uani 1 1 d . . . . .
H9A H 0.265411 0.860928 0.459763 0.079 Uiso 1 1 calc R U . . .
H9B H 0.429620 0.806854 0.489258 0.079 Uiso 1 1 calc R U . . .
H9C H 0.303959 0.841809 0.533528 0.079 Uiso 1 1 calc R U . . .
C14 C 0.7075(4) 0.7770(3) 0.79062(15) 0.0539(8) Uani 1 1 d . . . . .
H14 H 0.765662 0.824713 0.824537 0.065 Uiso 1 1 calc R U . . .
C4 C 0.1302(4) 0.2016(3) 0.47303(15) 0.0526(8) Uani 1 1 d . . . . .
H4 H 0.172999 0.129771 0.501705 0.063 Uiso 1 1 calc R U . . .
C15 C 0.7555(4) 0.7813(4) 0.73056(16) 0.0591(9) Uani 1 1 d . . . . .
H15 H 0.846414 0.830268 0.724858 0.071 Uiso 1 1 calc R U . . .
C5 C 0.0206(4) 0.1612(3) 0.42381(17) 0.0608(9) Uani 1 1 d . . . . .
H5 H -0.010785 0.062128 0.418888 0.073 Uiso 1 1 calc R U . . .
C6 C -0.0428(4) 0.2690(4) 0.38154(17) 0.0603(9) Uani 1 1 d . . . . .
H6 H -0.117154 0.241455 0.348210 0.072 Uiso 1 1 calc R U . . .
C17 C 0.0546(5) 0.5345(5) 0.8298(3) 0.1061(16) Uani 1 1 d . . . . .
H17A H -0.010966 0.519435 0.862222 0.159 Uiso 1 1 calc R U . . .
H17B H 0.051310 0.447597 0.803185 0.159 Uiso 1 1 calc R U . . .
H17C H 0.019547 0.619848 0.804637 0.159 Uiso 1 1 calc R U . . .
H2O H 0.567(4) 0.751(4) 0.886(2) 0.076(11) Uiso 1 1 d . . . . .
H1O H 0.334(4) 0.576(4) 0.796(2) 0.088(12) Uiso 1 1 d . . . . .
H3O H 0.194(5) 0.651(5) 0.881(2) 0.123(16) Uiso 1 1 d . . . . .

loop_
_atom_site_aniso_label
_atom_site_aniso_U_11
_atom_site_aniso_U_22
_atom_site_aniso_U_33
_atom_site_aniso_U_23
_atom_site_aniso_U_13
_atom_site_aniso_U_12
O3 0.0818(18) 0.0713(14) 0.0300(11) -0.0097(10) 0.0019(11) -0.0280(12)
O1 0.0754(16) 0.0523(12) 0.0463(13) 0.0108(9) -0.0067(12) 0.0100(10)
N2 0.0399(13) 0.0456(12) 0.0245(11) -0.0016(9) -0.0022(10) 0.0034(9)
O2 0.0764(17) 0.0938(16) 0.0380(13) -0.0189(12) 0.0115(12) -0.0380(13)
O4 0.0609(16) 0.0718(14) 0.0600(15) -0.0153(11) 0.0039(12) -0.0028(11)
N1 0.0443(14) 0.0448(12) 0.0333(13) 0.0006(9) 0.0013(11) 0.0054(10)
N3 0.0459(15) 0.0542(13) 0.0319(13) -0.0031(10) -0.0021(11) 0.0014(10)
C1 0.0404(16) 0.0441(13) 0.0299(14) -0.0005(11) 0.0047(13) 0.0051(11)
C8 0.0361(16) 0.0498(14) 0.0339(14) -0.0052(12) 0.0055(13) 0.0045(11)
C10 0.0383(16) 0.0509(14) 0.0332(14) -0.0049(11) 0.0008(13) 0.0039(11)
C13 0.0507(18) 0.0482(15) 0.0340(15) -0.0035(12) -0.0033(14) -0.0024(12)
C11 0.0369(16) 0.0530(15) 0.0338(15) -0.0056(12) -0.0035(13) 0.0070(12)
C2 0.0519(18) 0.0404(14) 0.0345(15) 0.0015(11) 0.0089(14) 0.0081(12)
C3 0.0395(16) 0.0446(14) 0.0311(14) -0.0034(11) 0.0053(13) 0.0037(11)
C12 0.0462(17) 0.0484(15) 0.0372(16) -0.0030(11) -0.0011(14) -0.0024(12)
C7 0.0402(17) 0.0633(18) 0.0465(18) -0.0078(14) -0.0009(14) 0.0053(13)
C16 0.0425(18) 0.076(2) 0.0396(16) -0.0107(14) 0.0059(14) 0.0023(14)
C9 0.059(2) 0.0463(15) 0.0509(18) 0.0024(13) 0.0013(16) 0.0015(13)
C14 0.0468(19) 0.0655(18) 0.0461(18) -0.0145(14) -0.0070(15) -0.0044(14)
C4 0.061(2) 0.0459(15) 0.0520(19) -0.0030(13) 0.0104(17) -0.0007(13)
C15 0.0407(19) 0.084(2) 0.052(2) -0.0138(17) 0.0042(16) -0.0105(15)
C5 0.058(2) 0.0545(18) 0.071(2) -0.0150(17) 0.012(2) -0.0095(15)
C6 0.0420(18) 0.077(2) 0.060(2) -0.0243(17) 0.0022(16) -0.0052(15)
C17 0.066(3) 0.123(4) 0.125(4) -0.049(3) -0.003(3) -0.014(2)

loop_
_atom_type_symbol
_atom_type_description
_atom_type_scat_dispersion_real
_atom_type_scat_dispersion_imag
_atom_type_scat_source
C C 0.0033 0.0016 'International Tables Vol C Tables 4.2.6.8 and 6.1.1.4'
H H 0.0000 0.0000 'International Tables Vol C Tables 4.2.6.8 and 6.1.1.4'
N N 0.0061 0.0033 'International Tables Vol C Tables 4.2.6.8 and 6.1.1.4'
O O 0.0106 0.0060 'International Tables Vol C Tables 4.2.6.8 and 6.1.1.4'

loop_
_geom_angle_atom_site_label_1
_geom_angle_atom_site_label_2
_geom_angle_atom_site_label_3
_geom_angle
_geom_angle_site_symmetry_1
_geom_angle_site_symmetry_3
_geom_angle_publ_flag
C1 N2 C2 123.2(2) . . ?
C1 N2 N3 116.1(2) . . ?
C2 N2 N3 120.4(2) . . ?
C1 N1 C8 118.8(2) . . ?
C10 N3 N2 113.2(2) . . ?
N1 C1 N2 122.6(2) . . ?
N1 C1 C9 119.6(3) . . ?
N2 C1 C9 117.7(3) . . ?
C3 C8 C7 119.5(3) . . ?
C3 C8 N1 121.6(3) . . ?
C7 C8 N1 119.0(3) . . ?
N3 C10 C11 122.1(2) . . ?
O3 C13 C14 124.2(3) . . ?
O3 C13 C12 116.5(2) . . ?
C14 C13 C12 119.2(2) . . ?
C12 C11 C16 119.0(3) . . ?
C12 C11 C10 118.6(2) . . ?
C16 C11 C10 122.0(2) . . ?
O1 C2 N2 120.6(3) . . ?
O1 C2 C3 125.3(2) . . ?
N2 C2 C3 114.0(2) . . ?
C8 C3 C4 120.0(3) . . ?
C8 C3 C2 119.8(2) . . ?
C4 C3 C2 120.2(3) . . ?
O2 C12 C11 118.4(3) . . ?
O2 C12 C13 121.0(2) . . ?
C11 C12 C13 120.5(2) . . ?
C6 C7 C8 119.7(3) . . ?
C15 C16 C11 120.2(3) . . ?
C13 C14 C15 120.5(3) . . ?
C5 C4 C3 120.2(3) . . ?
C16 C15 C14 120.5(3) . . ?
C4 C5 C6 119.5(3) . . ?
C7 C6 C5 121.2(3) . . ?

loop_
_geom_bond_atom_site_label_1
_geom_bond_atom_site_label_2
_geom_bond_distance
_geom_bond_site_symmetry_2
_geom_bond_publ_flag
O3 C13 1.360(3) . ?
O1 C2 1.226(3) . ?
N2 C1 1.374(3) . ?
N2 C2 1.395(3) . ?
N2 N3 1.426(3) . ?
O2 C12 1.352(3) . ?
O4 C17 1.390(5) . ?
N1 C1 1.293(4) . ?
N1 C8 1.394(3) . ?
N3 C10 1.277(3) . ?
C1 C9 1.491(4) . ?
C8 C3 1.387(4) . ?
C8 C7 1.394(4) . ?
C10 C11 1.450(4) . ?
C13 C14 1.374(4) . ?
C13 C12 1.397(4) . ?
C11 C12 1.395(3) . ?
C11 C16 1.401(4) . ?
C2 C3 1.448(4) . ?
C3 C4 1.401(4) . ?
C7 C6 1.377(4) . ?
C16 C15 1.365(4) . ?
C14 C15 1.394(4) . ?
C4 C5 1.372(5) . ?
C5 C6 1.384(5) . ?
